data_1551771
loop_
_publ_author_name
'HWANG, Long-Chih'
'SU, Yu-Chih'
'WANG, Tzu-Pin'
'LIU, Li-Teh'
'LEE, Gene-Hsiang'

_publ_section_title
;
 Crystal Structure of 3-Amino-2-benzyl-6-bromo-1,2,4-triazin-5(2H)-one
;
_journal_name_full 'X-ray Structure Analysis Online'
_journal_page_first 61
_journal_paper_doi 10.2116/xraystruct.26.61
_journal_volume 26
_journal_year 2010
_chemical_formula_sum 'C10 H9 Br N4 O'
_chemical_formula_weight 281.12
_space_group_IT_number 14
_space_group_name_Hall '-P 2yn'
_space_group_name_H-M_alt 'P 1 21/n 1'
_symmetry_cell_setting monoclinic
_symmetry_space_group_name_Hall '-P 2yn'
_symmetry_space_group_name_H-M 'P 1 21/n 1'
_atom_sites_solution_hydrogens geom
_atom_sites_solution_primary direct
_atom_sites_solution_secondary difmap
_audit_creation_method SHELXL-97
_cell_angle_alpha 90.00
_cell_angle_beta 111.9470(10)
_cell_angle_gamma 90.00
_cell_formula_units_Z 4
_cell_length_a 12.36450(10)
_cell_length_b 6.90110(10)
_cell_length_c 14.0685(2)
_cell_measurement_reflns_used 3836
_cell_measurement_temperature 295(2)
_cell_measurement_theta_max 23.87
_cell_measurement_theta_min 2.00
_cell_volume 1113.45(3)
_computing_cell_refinement 'Siemens SAINT'
_computing_data_collection 'Siemens SMART'
_computing_data_reduction 'Siemens SAINT'
_computing_molecular_graphics 'Siemens SHELXTL'
_computing_publication_material 'Siemens SHELXTL'
_computing_structure_refinement 'SHELXL-97 (Sheldrick, 1997)'
_computing_structure_solution 'SHELXS-97 (Sheldrick, 1990)'
_diffrn_ambient_temperature 295(2)
_diffrn_measured_fraction_theta_full 0.996
_diffrn_measured_fraction_theta_max 0.996
_diffrn_measurement_device_type 'Siemens SMART CCD'
_diffrn_measurement_method '\w scans'
_diffrn_radiation_monochromator graphite
_diffrn_radiation_source 'fine-focus sealed tube'
_diffrn_radiation_type MoK\a
_diffrn_radiation_wavelength 0.71073
_diffrn_reflns_av_R_equivalents 0.0211
_diffrn_reflns_av_sigmaI/netI 0.0296
_diffrn_reflns_limit_h_max 13
_diffrn_reflns_limit_h_min -16
_diffrn_reflns_limit_k_max 5
_diffrn_reflns_limit_k_min -8
_diffrn_reflns_limit_l_max 18
_diffrn_reflns_limit_l_min -18
_diffrn_reflns_number 5873
_diffrn_reflns_theta_full 27.50
_diffrn_reflns_theta_max 27.50
_diffrn_reflns_theta_min 1.88
_diffrn_standards_decay_% 0
_exptl_absorpt_coefficient_mu 3.676
_exptl_absorpt_correction_T_max 0.4601
_exptl_absorpt_correction_T_min 0.3211
_exptl_absorpt_correction_type multi-scan
_exptl_absorpt_process_details sadabs
_exptl_crystal_colour colourless
_exptl_crystal_density_diffrn 1.677
_exptl_crystal_density_meas ?
_exptl_crystal_density_method 'not measured'
_exptl_crystal_description block
_exptl_crystal_F_000 560
_exptl_crystal_size_max 0.40
_exptl_crystal_size_mid 0.35
_exptl_crystal_size_min 0.25
_refine_diff_density_max 0.479
_refine_diff_density_min -0.344
_refine_diff_density_rms 0.054
_refine_ls_extinction_coef 0.0054(9)
_refine_ls_extinction_expression Fc^*^=kFc[1+0.001xFc^2^\l^3^/sin(2\q)]^-1/4^
_refine_ls_extinction_method SHELXL
_refine_ls_goodness_of_fit_ref 1.014
_refine_ls_hydrogen_treatment constr
_refine_ls_matrix_type full
_refine_ls_number_parameters 146
_refine_ls_number_reflns 2552
_refine_ls_number_restraints 0
_refine_ls_restrained_S_all 1.014
_refine_ls_R_factor_all 0.0390
_refine_ls_R_factor_gt 0.0289
_refine_ls_shift/su_max 0.001
_refine_ls_shift/su_mean 0.000
_refine_ls_structure_factor_coef Fsqd
_refine_ls_weighting_details 'calc w=1/[\s^2^(Fo^2^)+(0.0350P)^2^+0.5551P] where P=(Fo^2^+2Fc^2^)/3'
_refine_ls_weighting_scheme calc
_refine_ls_wR_factor_gt 0.0701
_refine_ls_wR_factor_ref 0.0753
_reflns_number_gt 2124
_reflns_number_total 2552
_reflns_threshold_expression >2sigma(I)
_cod_data_source_file 26_61_1.cif
_cod_data_source_block ic5376
_cod_depositor_comments
;
The following automatic conversions were performed:

'_symmetry_cell_setting' value 'Monoclinic' changed to 'monoclinic'
according to
/home/andrius/struct/COD-crude-data/automatic-downloads/current/J-STAGE/lib/dictionaries/cif_core.dic
dictionary named 'cif_core.dic' version 2.4.2 from 2011-04-26.

'_exptl_crystal_density_meas' value 'not_measured' was changed to '?'
- the value is perceived as not measured.

Automatic conversion script
Id: cif_fix_values 6524 2018-11-02 12:15:13Z antanas 
;
_cod_original_cell_volume 1113.45(2)
_cod_original_sg_symbol_H-M P2(1)/n
_cod_database_code 1551771

loop_
_symmetry_equiv_pos_as_xyz
'x, y, z'
'-x+1/2, y+1/2, -z+1/2'
'-x, -y, -z'
'x-1/2, -y-1/2, z-1/2'

loop_
_atom_site_label
_atom_site_type_symbol
_atom_site_fract_x
_atom_site_fract_y
_atom_site_fract_z
_atom_site_U_iso_or_equiv
_atom_site_adp_type
_atom_site_occupancy
_atom_site_symmetry_multiplicity
_atom_site_calc_flag
_atom_site_refinement_flags
Br1 Br 0.84715(2) -0.61497(4) 1.118562(18) 0.05482(13) Uani 1 1 d .
O1 O 0.75511(13) -0.2254(2) 1.16705(11) 0.0434(4) Uani 1 1 d .
N1 N 0.64937(15) -0.5438(3) 0.95575(13) 0.0355(4) Uani 1 1 d .
N2 N 0.55318(14) -0.4408(3) 0.89854(12) 0.0320(4) Uani 1 1 d .
N3 N 0.59628(14) -0.1910(3) 1.02053(12) 0.0325(4) Uani 1 1 d .
N4 N 0.43805(17) -0.1643(3) 0.87144(14) 0.0429(5) Uani 1 1 d .
H4A H 0.4231 -0.0538 0.8921 0.051 Uiso 1 1 calc R
H4B H 0.3935 -0.2088 0.8128 0.051 Uiso 1 1 calc R
C1 C 0.71454(17) -0.4712(3) 1.04119(14) 0.0327(4) Uani 1 1 d .
C2 C 0.69199(16) -0.2867(3) 1.08271(14) 0.0301(4) Uani 1 1 d .
C3 C 0.52962(17) -0.2658(3) 0.93006(14) 0.0293(4) Uani 1 1 d .
C4 C 0.48610(18) -0.5375(3) 0.79976(15) 0.0356(5) Uani 1 1 d .
H4C H 0.4108 -0.4750 0.7685 0.043 Uiso 1 1 calc R
H4D H 0.4728 -0.6719 0.8125 0.043 Uiso 1 1 calc R
C5 C 0.54952(18) -0.5290(4) 0.72727(15) 0.0397(5) Uani 1 1 d .
C6 C 0.6162(2) -0.6826(5) 0.7185(2) 0.0588(7) Uani 1 1 d .
H6A H 0.6222 -0.7944 0.7571 0.071 Uiso 1 1 calc R
C7 C 0.6753(3) -0.6687(7) 0.6506(3) 0.0865(12) Uani 1 1 d .
H7A H 0.7203 -0.7720 0.6440 0.104 Uiso 1 1 calc R
C8 C 0.6671(3) -0.5040(8) 0.5942(3) 0.0904(13) Uani 1 1 d .
H8A H 0.7069 -0.4952 0.5499 0.108 Uiso 1 1 calc R
C9 C 0.6013(4) -0.3544(6) 0.6028(3) 0.0842(11) Uani 1 1 d .
H9A H 0.5960 -0.2427 0.5644 0.101 Uiso 1 1 calc R
C10 C 0.5416(3) -0.3659(4) 0.6682(2) 0.0602(7) Uani 1 1 d .
H10A H 0.4955 -0.2625 0.6725 0.072 Uiso 1 1 calc R

loop_
_atom_site_aniso_label
_atom_site_aniso_U_11
_atom_site_aniso_U_22
_atom_site_aniso_U_33
_atom_site_aniso_U_23
_atom_site_aniso_U_13
_atom_site_aniso_U_12
Br1 0.04968(17) 0.06029(19) 0.03670(15) 0.00268(10) -0.00432(10) 0.02576(11)
O1 0.0348(8) 0.0551(10) 0.0262(7) -0.0086(7) -0.0048(6) 0.0023(7)
N1 0.0356(9) 0.0372(9) 0.0270(8) 0.0013(7) 0.0040(7) 0.0068(7)
N2 0.0287(8) 0.0372(9) 0.0223(7) -0.0031(7) 0.0006(6) 0.0019(7)
N3 0.0289(8) 0.0380(9) 0.0235(8) -0.0034(7) 0.0015(7) 0.0033(7)
N4 0.0384(10) 0.0459(11) 0.0287(9) -0.0060(8) -0.0055(8) 0.0112(8)
C1 0.0295(9) 0.0386(11) 0.0242(9) 0.0034(8) 0.0031(7) 0.0067(8)
C2 0.0252(9) 0.0391(11) 0.0221(9) 0.0007(8) 0.0044(7) -0.0001(8)
C3 0.0260(9) 0.0363(10) 0.0220(9) 0.0009(7) 0.0048(7) -0.0004(7)
C4 0.0307(10) 0.0425(11) 0.0253(9) -0.0090(8) 0.0009(8) -0.0054(8)
C5 0.0314(10) 0.0537(13) 0.0250(9) -0.0102(9) 0.0002(8) -0.0040(9)
C6 0.0446(14) 0.0739(18) 0.0503(15) -0.0120(14) 0.0088(12) 0.0111(13)
C7 0.0512(18) 0.133(3) 0.072(2) -0.035(2) 0.0195(16) 0.020(2)
C8 0.067(2) 0.161(4) 0.0512(18) -0.009(2) 0.0308(17) -0.007(3)
C9 0.086(3) 0.120(3) 0.0557(19) 0.0097(19) 0.0365(19) -0.011(2)
C10 0.0650(18) 0.073(2) 0.0439(14) 0.0043(13) 0.0219(13) 0.0001(14)

loop_
_atom_type_symbol
_atom_type_description
_atom_type_scat_dispersion_real
_atom_type_scat_dispersion_imag
_atom_type_scat_source
C C 0.0033 0.0016 'International Tables Vol C Tables 4.2.6.8 and 6.1.1.4'
H H 0.0000 0.0000 'International Tables Vol C Tables 4.2.6.8 and 6.1.1.4'
N N 0.0061 0.0033 'International Tables Vol C Tables 4.2.6.8 and 6.1.1.4'
O O 0.0106 0.0060 'International Tables Vol C Tables 4.2.6.8 and 6.1.1.4'
Br Br -0.2901 2.4595 'International Tables Vol C Tables 4.2.6.8 and 6.1.1.4'

loop_
_geom_angle_atom_site_label_1
_geom_angle_atom_site_label_2
_geom_angle_atom_site_label_3
_geom_angle
C1 N1 N2 117.22(18)
C3 N2 N1 121.28(15)
C3 N2 C4 126.43(16)
N1 N2 C4 112.21(16)
C3 N3 C2 120.46(18)
C3 N4 H4A 120.0
C3 N4 H4B 120.0
H4A N4 H4B 120.0
N1 C1 C2 124.67(18)
N1 C1 Br1 116.53(16)
C2 C1 Br1 118.79(13)
O1 C2 N3 122.97(19)
O1 C2 C1 122.44(18)
N3 C2 C1 114.59(16)
N4 C3 N3 117.92(18)
N4 C3 N2 120.39(17)
N3 C3 N2 121.68(17)
N2 C4 C5 111.54(17)
N2 C4 H4C 109.3
C5 C4 H4C 109.3
N2 C4 H4D 109.3
C5 C4 H4D 109.3
H4C C4 H4D 108.0
C6 C5 C10 119.0(3)
C6 C5 C4 120.8(2)
C10 C5 C4 120.2(2)
C5 C6 C7 119.2(3)
C5 C6 H6A 120.4
C7 C6 H6A 120.4
C8 C7 C6 120.4(3)
C8 C7 H7A 119.8
C6 C7 H7A 119.8
C9 C8 C7 120.1(3)
C9 C8 H8A 119.9
C7 C8 H8A 119.9
C8 C9 C10 120.4(4)
C8 C9 H9A 119.8
C10 C9 H9A 119.8
C9 C10 C5 120.9(3)
C9 C10 H10A 119.6
C5 C10 H10A 119.6

loop_
_geom_bond_atom_site_label_1
_geom_bond_atom_site_label_2
_geom_bond_distance
Br1 C1 1.8772(19)
O1 C2 1.226(2)
N1 C1 1.273(3)
N1 N2 1.361(2)
N2 C3 1.355(3)
N2 C4 1.484(2)
N3 C3 1.335(2)
N3 C2 1.352(2)
N4 C3 1.325(3)
N4 H4A 0.8600
N4 H4B 0.8600
C1 C2 1.470(3)
C4 C5 1.502(3)
C4 H4C 0.9700
C4 H4D 0.9700
C5 C6 1.377(4)
C5 C10 1.380(4)
C6 C7 1.407(5)
C6 H6A 0.9300
C7 C8 1.368(6)
C7 H7A 0.9300
C8 C9 1.347(6)
C8 H8A 0.9300
C9 C10 1.380(4)
C9 H9A 0.9300
C10 H10A 0.9300
